data_7207600
loop_
_publ_author_name
'Aaker\"oy, Christer B.'
'Forbes, Safiyyah'
'Desper, John'

_publ_section_title
;
 The effect of water molecules in stabilizing co-crystals of active
 pharmaceutical ingredients
;
_journal_issue 7
_journal_name_full CrystEngComm
_journal_page_first 2435
_journal_paper_doi 10.1039/c2ce06506a
_journal_volume 14
_journal_year 2012
_chemical_formula_moiety
;
(C12 H10 N4 O) (C7 H5 F O2) (H2 O)
;
_chemical_formula_sum 'C19 H17 F N4 O4'
_chemical_formula_weight 384.37
_chemical_name_systematic
;
SF228 (3-pyridyl)-CONH-N=CH-(2-pyridyl), 3-fluorobenzoic acid
;
_space_group_IT_number 2
_symmetry_cell_setting triclinic
_symmetry_space_group_name_Hall '-P 1'
_symmetry_space_group_name_H-M 'P -1'
_atom_sites_solution_hydrogens geom
_atom_sites_solution_primary direct
_atom_sites_solution_secondary difmap
_audit_creation_method SHELXL-97
_cell_angle_alpha 92.457(13)
_cell_angle_beta 97.668(14)
_cell_angle_gamma 116.706(15)
_cell_formula_units_Z 2
_cell_length_a 6.6065(14)
_cell_length_b 7.2295(17)
_cell_length_c 21.354(4)
_cell_measurement_reflns_used 596
_cell_measurement_temperature 173(2)
_cell_measurement_theta_max 22.05
_cell_measurement_theta_min 2.90
_cell_volume 896.8(4)
_computing_cell_refinement 'Bruker XSCANS'
_computing_data_collection 'Bruker XSCANS'
_computing_data_reduction 'Bruker SHELXTL'
_computing_molecular_graphics 'Bruker SHELXTL'
_computing_publication_material 'Bruker SHELXTL'
_computing_structure_refinement 'SHELXL-97 (Sheldrick, 1997)'
_computing_structure_solution 'SHELXS-97 (Sheldrick, 1990)'
_diffrn_ambient_temperature 173(2)
_diffrn_measured_fraction_theta_full 0.958
_diffrn_measured_fraction_theta_max 0.958
_diffrn_measurement_device_type 'CCD area detector'
_diffrn_measurement_method 'phi and omega scans'
_diffrn_radiation_monochromator graphite
_diffrn_radiation_source 'fine-focus sealed tube'
_diffrn_radiation_type MoK\a
_diffrn_radiation_wavelength 0.71073
_diffrn_reflns_av_R_equivalents 0.1136
_diffrn_reflns_av_sigmaI/netI 0.1703
_diffrn_reflns_limit_h_max 8
_diffrn_reflns_limit_h_min -8
_diffrn_reflns_limit_k_max 9
_diffrn_reflns_limit_k_min -9
_diffrn_reflns_limit_l_max 27
_diffrn_reflns_limit_l_min -27
_diffrn_reflns_number 6657
_diffrn_reflns_theta_full 27.47
_diffrn_reflns_theta_max 27.47
_diffrn_reflns_theta_min 1.94
_exptl_absorpt_coefficient_mu 0.109
_exptl_absorpt_correction_type none
_exptl_crystal_colour colorless
_exptl_crystal_density_diffrn 1.423
_exptl_crystal_density_method 'not measured'
_exptl_crystal_description plate
_exptl_crystal_F_000 400
_exptl_crystal_size_max 0.40
_exptl_crystal_size_mid 0.20
_exptl_crystal_size_min 0.05
_refine_diff_density_max 0.285
_refine_diff_density_min -0.258
_refine_diff_density_rms 0.068
_refine_ls_extinction_coef 0.013(4)
_refine_ls_extinction_expression Fc^*^=kFc[1+0.001xFc^2^\l^3^/sin(2\q)]^-1/4^
_refine_ls_extinction_method SHELXL
_refine_ls_goodness_of_fit_ref 0.885
_refine_ls_hydrogen_treatment mixed
_refine_ls_matrix_type full
_refine_ls_number_parameters 270
_refine_ls_number_reflns 3951
_refine_ls_number_restraints 0
_refine_ls_restrained_S_all 0.885
_refine_ls_R_factor_all 0.1720
_refine_ls_R_factor_gt 0.0624
_refine_ls_shift/su_max 0.000
_refine_ls_shift/su_mean 0.000
_refine_ls_structure_factor_coef Fsqd
_refine_ls_weighting_details 'calc w=1/[\s^2^(Fo^2^)+(0.0800P)^2^+0.0000P] where P=(Fo^2^+2Fc^2^)/3'
_refine_ls_weighting_scheme calc
_refine_ls_wR_factor_gt 0.1467
_refine_ls_wR_factor_ref 0.1947
_reflns_number_gt 1507
_reflns_number_total 3951
_reflns_threshold_expression >2sigma(I)
_cod_data_source_file c2ce06506a.txt
_cod_data_source_block sf0606m(2H)
_cod_depositor_comments
;
The following automatic conversions were performed:

'_symmetry_cell_setting' value 'Triclinic' changed to 'triclinic'
according to /home/saulius/struct/CIF-dictionaries/cif_core.dic
dictionary named 'cif_core.dic' version 2.4.1 from 2010-06-29.

Automatic conversion script
Id: cif_fix_values 1715 2011-07-08 13:25:40Z adriana 
;
_cod_original_cell_volume 896.8(3)
_cod_original_sg_symbol_H-M P-1
_cod_database_code 7207600

loop_
_symmetry_equiv_pos_as_xyz
'x, y, z'
'-x, -y, -z'

loop_
_atom_site_label
_atom_site_type_symbol
_atom_site_fract_x
_atom_site_fract_y
_atom_site_fract_z
_atom_site_U_iso_or_equiv
_atom_site_adp_type
_atom_site_occupancy
_atom_site_symmetry_multiplicity
_atom_site_calc_flag
_atom_site_refinement_flags
_atom_site_disorder_assembly
_atom_site_disorder_group
O1S O 0.8138(4) 0.3037(5) 0.62504(12) 0.0452(8) Uani 1 1 d . . .
H1A H 0.916(6) 0.425(6) 0.6523(18) 0.054 Uiso 1 1 d . . .
H1B H 0.894(7) 0.272(6) 0.6057(18) 0.057 Uiso 1 1 d . . .
N11 N 0.5074(5) 0.2554(5) 0.36659(13) 0.0370(8) Uani 1 1 d . . .
C12 C 0.6307(6) 0.2633(7) 0.42214(17) 0.0471(11) Uani 1 1 d . . .
H12 H 0.7803 0.2758 0.4224 0.056 Uiso 1 1 calc R . .
C13 C 0.5539(6) 0.2542(6) 0.47898(16) 0.0377(9) Uani 1 1 d . . .
H13 H 0.6485 0.2604 0.5175 0.045 Uiso 1 1 calc R . .
C14 C 0.3374(5) 0.2360(5) 0.47955(15) 0.0284(8) Uani 1 1 d . . .
C15 C 0.2118(6) 0.2305(6) 0.42203(16) 0.0405(10) Uani 1 1 d . . .
H15 H 0.0625 0.2199 0.4204 0.049 Uiso 1 1 calc R . .
C16 C 0.3000(6) 0.2402(6) 0.36715(17) 0.0408(9) Uani 1 1 d . . .
H16 H 0.2095 0.2359 0.3281 0.049 Uiso 1 1 calc R . .
C17 C 0.2309(6) 0.2294(5) 0.53742(16) 0.0314(8) Uani 1 1 d . . .
N17 N 0.3517(5) 0.2275(5) 0.59331(13) 0.0344(7) Uani 1 1 d . . .
H17 H 0.508(6) 0.259(5) 0.5976(15) 0.041 Uiso 1 1 d . . .
O17 O 0.0419(4) 0.2253(4) 0.53279(11) 0.0389(7) Uani 1 1 d . . .
N21 N 0.4309(5) 0.2328(5) 0.81079(14) 0.0439(8) Uani 1 1 d . . .
C22 C 0.2817(6) 0.2099(6) 0.75860(16) 0.0353(9) Uani 1 1 d . . .
C23 C 0.0601(6) 0.1782(6) 0.76001(17) 0.0384(9) Uani 1 1 d . . .
H23 H -0.0411 0.1629 0.7219 0.046 Uiso 1 1 calc R . .
C24 C -0.0105(6) 0.1695(6) 0.81855(17) 0.0441(10) Uani 1 1 d . . .
H24 H -0.1617 0.1481 0.8213 0.053 Uiso 1 1 calc R . .
C25 C 0.1397(7) 0.1920(6) 0.87195(18) 0.0488(10) Uani 1 1 d . . .
H25 H 0.0955 0.1880 0.9126 0.059 Uiso 1 1 calc R . .
C26 C 0.3559(7) 0.2206(6) 0.86622(17) 0.0489(11) Uani 1 1 d . . .
H26 H 0.4579 0.2323 0.9038 0.059 Uiso 1 1 calc R . .
C27 C 0.3719(6) 0.2216(6) 0.69931(17) 0.0384(9) Uani 1 1 d . . .
H27 H 0.5202 0.2310 0.6999 0.046 Uiso 1 1 calc R . .
N27 N 0.2542(5) 0.2194(5) 0.64725(13) 0.0338(7) Uani 1 1 d . . .
C31 C 0.7934(6) 0.2990(6) 0.17144(17) 0.0383(9) Uani 1 1 d . B .
C37 C 0.7784(7) 0.3055(6) 0.24042(18) 0.0408(9) Uani 1 1 d . . .
O31 O 0.5739(4) 0.2551(5) 0.25160(12) 0.0508(8) Uani 1 1 d . . .
H31 H 0.583(6) 0.283(6) 0.3022(19) 0.061 Uiso 1 1 d . . .
O32 O 0.9463(4) 0.3551(4) 0.28166(12) 0.0523(8) Uani 1 1 d . . .
C32 C 0.6012(7) 0.2506(6) 0.12670(17) 0.0463(10) Uani 1 1 d . . .
H32 H 0.4578 0.2194 0.1393 0.056 Uiso 1 1 calc R A 1
C33A C 0.6205(8) 0.2482(7) 0.0634(2) 0.0589(12) Uani 0.785(4) 1 d P B 1
F33 F 0.4404(6) 0.2060(6) 0.02069(14) 0.0857(12) Uani 0.785(4) 1 d P B 1
C33B C 0.6205(8) 0.2482(7) 0.0634(2) 0.0589(12) Uani 0.215(4) 1 d P B 2
H33 H 0.4885 0.2171 0.0326 0.071 Uiso 0.215(4) 1 calc PR B 2
C34 C 0.8206(9) 0.2885(8) 0.0434(2) 0.0676(14) Uani 1 1 d . . .
H34 H 0.8299 0.2841 -0.0007 0.081 Uiso 1 1 calc R B 1
C35A C 1.0097(9) 0.3360(8) 0.0889(2) 0.0653(13) Uani 0.785(4) 1 d P B 1
H35 H 1.1518 0.3642 0.0758 0.078 Uiso 0.785(4) 1 calc PR B 1
C35B C 1.0097(9) 0.3360(8) 0.0889(2) 0.0653(13) Uani 0.215(4) 1 d P B 2
F35 F 1.167(2) 0.346(2) 0.0590(5) 0.0857(12) Uani 0.215(4) 1 d P B 2
C36 C 0.9997(7) 0.3439(6) 0.1521(2) 0.0503(11) Uani 1 1 d . . .
H36 H 1.1339 0.3801 0.1826 0.060 Uiso 1 1 calc R B 1

loop_
_atom_site_aniso_label
_atom_site_aniso_U_11
_atom_site_aniso_U_22
_atom_site_aniso_U_33
_atom_site_aniso_U_23
_atom_site_aniso_U_13
_atom_site_aniso_U_12
O1S 0.0368(16) 0.070(2) 0.0389(16) -0.0043(14) 0.0058(12) 0.0339(15)
N11 0.0442(18) 0.047(2) 0.0316(17) 0.0068(15) 0.0115(14) 0.0296(16)
C12 0.041(2) 0.075(3) 0.040(2) 0.010(2) 0.0121(18) 0.038(2)
C13 0.038(2) 0.059(3) 0.0268(19) 0.0103(18) 0.0074(16) 0.030(2)
C14 0.0299(18) 0.030(2) 0.0290(19) 0.0031(16) 0.0075(15) 0.0162(16)
C15 0.033(2) 0.060(3) 0.035(2) 0.0109(19) 0.0056(17) 0.026(2)
C16 0.045(2) 0.055(3) 0.031(2) 0.0088(19) 0.0072(17) 0.030(2)
C17 0.0325(19) 0.030(2) 0.033(2) 0.0010(17) 0.0068(16) 0.0148(17)
N17 0.0288(16) 0.050(2) 0.0273(16) 0.0061(14) 0.0082(13) 0.0194(15)
O17 0.0331(14) 0.0538(18) 0.0391(15) 0.0055(13) 0.0102(11) 0.0269(13)
N21 0.0486(19) 0.055(2) 0.0313(18) 0.0086(16) 0.0062(15) 0.0266(17)
C22 0.041(2) 0.037(2) 0.029(2) 0.0039(17) 0.0069(16) 0.0182(18)
C23 0.042(2) 0.043(2) 0.034(2) 0.0053(18) 0.0101(17) 0.0219(19)
C24 0.045(2) 0.047(3) 0.044(2) 0.012(2) 0.0191(19) 0.020(2)
C25 0.067(3) 0.052(3) 0.034(2) 0.007(2) 0.018(2) 0.030(2)
C26 0.067(3) 0.052(3) 0.027(2) 0.0101(19) 0.0057(19) 0.027(2)
C27 0.036(2) 0.047(3) 0.036(2) 0.0043(19) 0.0074(17) 0.0223(19)
N27 0.0377(17) 0.0406(19) 0.0279(16) 0.0044(14) 0.0114(13) 0.0207(15)
C31 0.046(2) 0.033(2) 0.037(2) 0.0041(18) 0.0137(18) 0.0179(19)
C37 0.045(2) 0.042(2) 0.041(2) 0.0034(19) 0.0105(19) 0.024(2)
O31 0.0451(16) 0.078(2) 0.0335(15) 0.0050(14) 0.0118(12) 0.0305(15)
O32 0.0504(17) 0.065(2) 0.0462(16) -0.0054(15) -0.0043(14) 0.0350(15)
C32 0.056(3) 0.051(3) 0.033(2) 0.008(2) 0.016(2) 0.024(2)
C33A 0.076(3) 0.061(3) 0.040(3) 0.011(2) 0.015(2) 0.030(3)
F33 0.092(3) 0.126(3) 0.0331(17) 0.0079(19) -0.0038(17) 0.049(2)
C33B 0.076(3) 0.061(3) 0.040(3) 0.011(2) 0.015(2) 0.030(3)
C34 0.102(4) 0.073(4) 0.046(3) 0.023(3) 0.036(3) 0.048(3)
C35A 0.086(4) 0.071(3) 0.064(3) 0.021(3) 0.046(3) 0.047(3)
C35B 0.086(4) 0.071(3) 0.064(3) 0.021(3) 0.046(3) 0.047(3)
F35 0.092(3) 0.126(3) 0.0331(17) 0.0079(19) -0.0038(17) 0.049(2)
C36 0.051(3) 0.045(3) 0.060(3) 0.009(2) 0.022(2) 0.023(2)

loop_
_atom_type_symbol
_atom_type_description
_atom_type_scat_dispersion_real
_atom_type_scat_dispersion_imag
_atom_type_scat_source
C C 0.0033 0.0016 'International Tables Vol C Tables 4.2.6.8 and 6.1.1.4'
H H 0.0000 0.0000 'International Tables Vol C Tables 4.2.6.8 and 6.1.1.4'
N N 0.0061 0.0033 'International Tables Vol C Tables 4.2.6.8 and 6.1.1.4'
O O 0.0106 0.0060 'International Tables Vol C Tables 4.2.6.8 and 6.1.1.4'
F F 0.0171 0.0103 'International Tables Vol C Tables 4.2.6.8 and 6.1.1.4'

loop_
_geom_angle_atom_site_label_1
_geom_angle_atom_site_label_2
_geom_angle_atom_site_label_3
_geom_angle
H1A O1S H1B 106(4)
C16 N11 C12 117.4(3)
C16 N11 H31 114.4(14)
C12 N11 H31 127.9(14)
N11 C12 C13 123.6(3)
N11 C12 H12 118.2
C13 C12 H12 118.2
C12 C13 C14 119.1(3)
C12 C13 H13 120.5
C14 C13 H13 120.5
C15 C14 C13 117.1(3)
C15 C14 C17 117.2(3)
C13 C14 C17 125.6(3)
C16 C15 C14 120.6(3)
C16 C15 H15 119.7
C14 C15 H15 119.7
N11 C16 C15 122.3(3)
N11 C16 H16 118.9
C15 C16 H16 118.9
O17 C17 N17 123.0(3)
O17 C17 C14 120.1(3)
N17 C17 C14 116.9(3)
C17 N17 N27 117.5(3)
C17 N17 H17 122(2)
N27 N17 H17 120(2)
C26 N21 C22 116.9(3)
N21 C22 C23 123.3(3)
N21 C22 C27 114.5(3)
C23 C22 C27 122.2(3)
C22 C23 C24 118.2(3)
C22 C23 H23 120.9
C24 C23 H23 120.9
C25 C24 C23 119.0(4)
C25 C24 H24 120.5
C23 C24 H24 120.5
C24 C25 C26 119.0(4)
C24 C25 H25 120.5
C26 C25 H25 120.5
N21 C26 C25 123.6(4)
N21 C26 H26 118.2
C25 C26 H26 118.2
N27 C27 C22 120.5(3)
N27 C27 H27 119.7
C22 C27 H27 119.7
C27 N27 N17 116.5(3)
C32 C31 C36 119.7(4)
C32 C31 C37 120.0(3)
C36 C31 C37 120.3(4)
O32 C37 O31 124.2(3)
O32 C37 C31 122.1(3)
O31 C37 C31 113.7(3)
C37 O31 H31 108.7(19)
C33A C32 C31 118.8(4)
C33A C32 H32 120.6
C31 C32 H32 120.6
F33 C33A C34 118.2(4)
F33 C33A C32 119.3(4)
C34 C33A C32 122.5(4)
C33A C34 C35A 117.6(4)
C33A C34 H34 121.2
C35A C34 H34 121.2
C36 C35A C34 122.0(4)
C36 C35A H35 119.0
C34 C35A H35 119.0
C35A C36 C31 119.5(4)
C35A C36 H36 120.3
C31 C36 H36 120.3

loop_
_geom_bond_atom_site_label_1
_geom_bond_atom_site_label_2
_geom_bond_distance
O1S H1A 0.94(4)
O1S H1B 0.81(4)
N11 C16 1.326(4)
N11 C12 1.330(4)
N11 H31 1.51(4)
C12 C13 1.370(4)
C12 H12 0.9500
C13 C14 1.378(4)
C13 H13 0.9500
C14 C15 1.376(4)
C14 C17 1.494(4)
C15 C16 1.368(5)
C15 H15 0.9500
C16 H16 0.9500
C17 O17 1.226(4)
C17 N17 1.349(4)
N17 N27 1.384(4)
N17 H17 0.94(3)
N21 C26 1.334(4)
N21 C22 1.336(4)
C22 C23 1.381(5)
C22 C27 1.460(5)
C23 C24 1.386(5)
C23 H23 0.9500
C24 C25 1.359(5)
C24 H24 0.9500
C25 C26 1.372(5)
C25 H25 0.9500
C26 H26 0.9500
C27 N27 1.264(4)
C27 H27 0.9500
C31 C32 1.377(5)
C31 C36 1.378(5)
C31 C37 1.490(5)
C37 O32 1.220(4)
C37 O31 1.291(4)
O31 H31 1.08(4)
C32 C33A 1.374(5)
C32 H32 0.9500
C33A F33 1.304(5)
C33A C34 1.354(6)
C34 C35A 1.373(6)
C34 H34 0.9500
C35A C36 1.360(5)
C35A H35 0.9500
C36 H36 0.9500

loop_
_geom_hbond_atom_site_label_D
_geom_hbond_atom_site_label_H
_geom_hbond_atom_site_label_A
_geom_hbond_distance_DH
_geom_hbond_distance_HA
_geom_hbond_distance_DA
_geom_hbond_angle_DHA
_geom_hbond_site_symmetry_A
N17 H17 O1S 0.94(3) 1.90(3) 2.826(4) 167(3) .
O1S H1A O32 0.94(4) 1.87(4) 2.791(4) 165(3) 2_766
O1S H1B O17 0.81(4) 2.04(4) 2.817(3) 161(4) 1_655
O31 H31 N11 1.08(4) 1.51(4) 2.552(4) 159(3) .

loop_
_geom_torsion_atom_site_label_1
_geom_torsion_atom_site_label_2
_geom_torsion_atom_site_label_3
_geom_torsion_atom_site_label_4
_geom_torsion
C16 N11 C12 C13 0.7(6)
N11 C12 C13 C14 0.0(6)
C12 C13 C14 C15 -0.8(5)
C12 C13 C14 C17 -178.4(4)
C13 C14 C15 C16 0.8(6)
C17 C14 C15 C16 178.7(4)
C12 N11 C16 C15 -0.7(6)
C14 C15 C16 N11 -0.1(6)
C15 C14 C17 O17 -2.0(5)
C13 C14 C17 O17 175.6(3)
C15 C14 C17 N17 177.8(3)
C13 C14 C17 N17 -4.6(5)
O17 C17 N17 N27 0.4(5)
C14 C17 N17 N27 -179.4(3)
C26 N21 C22 C23 1.0(6)
C26 N21 C22 C27 -179.2(3)
N21 C22 C23 C24 -0.1(6)
C27 C22 C23 C24 -179.9(3)
C22 C23 C24 C25 -0.1(6)
C23 C24 C25 C26 -0.7(6)
C22 N21 C26 C25 -1.8(6)
C24 C25 C26 N21 1.7(6)
N21 C22 C27 N27 -174.2(3)
C23 C22 C27 N27 5.6(6)
C22 C27 N27 N17 -178.9(3)
C17 N17 N27 C27 -178.8(3)
C32 C31 C37 O32 -177.3(4)
C36 C31 C37 O32 1.9(6)
C32 C31 C37 O31 2.5(5)
C36 C31 C37 O31 -178.4(3)
C36 C31 C32 C33A 0.1(6)
C37 C31 C32 C33A 179.2(4)
C31 C32 C33A F33 -178.9(4)
C31 C32 C33A C34 1.1(7)
F33 C33A C34 C35A 179.0(4)
C32 C33A C34 C35A -0.9(7)
C33A C34 C35A C36 -0.3(7)
C34 C35A C36 C31 1.4(7)
C32 C31 C36 C35A -1.2(6)
C37 C31 C36 C35A 179.6(4)
